data_4501810
loop_
_publ_author_name
'Cong, Hengjiang'
'Zhang, Huaijin'
'Yao, Bin'
'Yu, Wentao'
'Zhao, Xian'
'Wang, Jiyang'
'Zhang, Guangcai'

_publ_section_title
;
 ScVO4: Explorations of Novel Crystalline Inorganic Optical Materials in
 Rare-Earth Orthovanadate Systems
;
_journal_issue 10
_journal_name_full 'Crystal Growth &amp; Design'
_journal_page_first 4389
_journal_paper_doi 10.1021/cg1004962
_journal_volume 10
_journal_year 2010
_chemical_formula_moiety 'O5 Sc2 V'
_chemical_formula_sum 'O5 Sc2 V'
_chemical_formula_weight 220.86
_chemical_name_systematic
; 
 ? 
;
_space_group_IT_number 82
_symmetry_cell_setting tetragonal
_symmetry_space_group_name_Hall 'I -4'
_symmetry_space_group_name_H-M 'I -4'
_atom_sites_solution_primary direct
_atom_sites_solution_secondary difmap
_audit_creation_method SHELXL-97
_cell_angle_alpha 90.00
_cell_angle_beta 90.00
_cell_angle_gamma 90.00
_cell_formula_units_Z 10
_cell_length_a 7.7897(3)
_cell_length_b 7.7897(3)
_cell_length_c 14.6052(9)
_cell_measurement_reflns_used 4462
_cell_measurement_temperature 296(2)
_cell_measurement_theta_max 27.52
_cell_measurement_theta_min 2.79
_cell_volume 886.24(7)
_computing_cell_refinement 'APEX2 Software Suite (Bruker,2005)'
_computing_data_collection 'APEX2 Software Suite (Bruker,2005)'
_computing_data_reduction 'APEX2 Software Suite (Bruker,2005)'
_computing_molecular_graphics 'SHELXTL (Bruker, 1997)'
_computing_publication_material 'WINGX (Farrugia,1999)'
_computing_structure_refinement 'SHELXL-97 (Sheldrick, 1997)'
_computing_structure_solution 'SHELXL-97 (Sheldrick, 1997)'
_diffrn_ambient_temperature 296(2)
_diffrn_measured_fraction_theta_full 1.000
_diffrn_measured_fraction_theta_max 1.000
_diffrn_measurement_device_type 'Bruker APEX2 CCD area-detector diffractometer'
_diffrn_measurement_method '\f and \w scans'
_diffrn_radiation_monochromator graphite
_diffrn_radiation_source 'fine-focus sealed tube'
_diffrn_radiation_type MoK\a
_diffrn_radiation_wavelength 0.71073
_diffrn_reflns_av_R_equivalents 0.0138
_diffrn_reflns_av_sigmaI/netI 0.0091
_diffrn_reflns_limit_h_max 10
_diffrn_reflns_limit_h_min -10
_diffrn_reflns_limit_k_max 9
_diffrn_reflns_limit_k_min -10
_diffrn_reflns_limit_l_max 18
_diffrn_reflns_limit_l_min -18
_diffrn_reflns_number 5047
_diffrn_reflns_theta_full 27.52
_diffrn_reflns_theta_max 27.52
_diffrn_reflns_theta_min 2.79
_diffrn_standards_number 0
_exptl_absorpt_coefficient_mu 6.186
_exptl_absorpt_correction_T_max 0.6929
_exptl_absorpt_correction_T_min 0.5767
_exptl_absorpt_correction_type multi-scan
_exptl_absorpt_process_details 'APEX2 Software Suite (Bruker,2005)'
_exptl_crystal_colour black
_exptl_crystal_density_diffrn 4.138
_exptl_crystal_density_method 'not measured'
_exptl_crystal_description prism
_exptl_crystal_F_000 1050
_exptl_crystal_size_max 0.10
_exptl_crystal_size_mid 0.07
_exptl_crystal_size_min 0.06
_refine_diff_density_max 0.842
_refine_diff_density_min -0.540
_refine_diff_density_rms 0.123
_refine_ls_abs_structure_details 'Flack H D (1983), Acta Cryst. A39, 876-881'
_refine_ls_abs_structure_Flack 0.50(6)
_refine_ls_extinction_method none
_refine_ls_goodness_of_fit_ref 0.874
_refine_ls_matrix_type full
_refine_ls_number_parameters 92
_refine_ls_number_reflns 1025
_refine_ls_number_restraints 1
_refine_ls_restrained_S_all 0.915
_refine_ls_R_factor_all 0.0243
_refine_ls_R_factor_gt 0.0241
_refine_ls_shift/su_max 0.000
_refine_ls_shift/su_mean 0.000
_refine_ls_structure_factor_coef Fsqd
_refine_ls_weighting_details 'calc w=1/[\s^2^(Fo^2^)+(0.0243P)^2^+13.5145P] where P=(Fo^2^+2Fc^2^)/3'
_refine_ls_weighting_scheme calc
_refine_ls_wR_factor_gt 0.0585
_refine_ls_wR_factor_ref 0.0586
_reflns_number_gt 1020
_reflns_number_total 1025
_reflns_threshold_expression >2sigma(I)
_cod_data_source_file cg1004962_si_004.cif
_cod_data_source_block conghj04
_cod_depositor_comments
;
The following automatic conversions were performed:

'_symmetry_cell_setting' value 'Tetragonal' changed to 'tetragonal'
according to /home/saulius/struct/CIF-dictionaries/cif_core.dic
dictionary named 'cif_core.dic' version 2.4.2 from 2011-04-26.

Automatic conversion script
Id: cif_fix_values 1715 2011-07-08 13:25:40Z adriana 
;
_cod_original_sg_symbol_H-M I-4
_cod_database_code 4501810

loop_
_symmetry_equiv_pos_as_xyz
'x, y, z'
'-x, -y, z'
'y, -x, -z'
'-y, x, -z'
'x+1/2, y+1/2, z+1/2'
'-x+1/2, -y+1/2, z+1/2'
'y+1/2, -x+1/2, -z+1/2'
'-y+1/2, x+1/2, -z+1/2'

loop_
_atom_site_label
_atom_site_type_symbol
_atom_site_fract_x
_atom_site_fract_y
_atom_site_fract_z
_atom_site_U_iso_or_equiv
_atom_site_adp_type
_atom_site_occupancy
_atom_site_symmetry_multiplicity
_atom_site_calc_flag
_atom_site_refinement_flags
V2 V 0.89864(10) 0.20886(12) 0.58378(5) 0.00725(18) Uani 1 1 d .
Sc1 Sc 1.0000 0.5000 0.43593(10) 0.0286(3) Uani 1 2 d SU
Sc2 Sc 0.94968(10) 0.20261(10) 0.25945(6) 0.00790(18) Uani 1 1 d .
Sc3 Sc 0.63030(10) 0.32123(11) 0.42365(6) 0.00796(17) Uani 1 1 d .
O1 O 1.0964(4) 0.2485(5) 0.5046(3) 0.0182(6) Uani 1 1 d U
O3 O 0.8378(4) 0.3915(4) 0.3401(2) 0.0083(6) Uani 1 1 d .
O5 O 0.8133(4) 0.4183(4) 0.5267(2) 0.0102(6) Uani 1 1 d .
O6 O 1.0000 0.0000 0.6385(3) 0.0084(8) Uani 1 2 d S
O7 O 1.0000 0.0000 0.1749(3) 0.0111(9) Uani 1 2 d S
O2 O 0.5000 0.5000 0.5000 0.0072(12) Uani 1 4 d S
O8 O 0.7396(5) 0.1910(5) 0.6706(2) 0.0216(8) Uani 1 1 d .
V5 V 1.0000 0.5000 0.7500 0.0090(3) Uani 1 4 d S
O10 O 1.0771(4) 0.3379(5) 0.6813(2) 0.0136(6) Uani 1 1 d .

loop_
_atom_site_aniso_label
_atom_site_aniso_U_11
_atom_site_aniso_U_22
_atom_site_aniso_U_33
_atom_site_aniso_U_23
_atom_site_aniso_U_13
_atom_site_aniso_U_12
V2 0.0067(3) 0.0079(4) 0.0071(4) 0.0002(2) -0.0002(2) 0.0002(3)
Sc1 0.0218(8) 0.0522(10) 0.0116(6) 0.000 0.000 -0.0265(7)
Sc2 0.0094(4) 0.0064(3) 0.0079(4) -0.0017(3) 0.0001(3) 0.0015(3)
Sc3 0.0069(4) 0.0096(4) 0.0074(3) -0.0013(3) 0.0006(3) -0.0020(3)
O1 0.0089(16) 0.0296(15) 0.0162(17) -0.0184(12) 0.0053(12) -0.0076(12)
O3 0.0083(15) 0.0094(15) 0.0073(14) -0.0015(11) 0.0013(11) -0.0011(12)
O5 0.0133(16) 0.0094(15) 0.0081(14) -0.0005(12) -0.0020(11) -0.0003(12)
O6 0.008(2) 0.009(2) 0.008(2) 0.000 0.000 0.0024(17)
O7 0.022(2) 0.0023(19) 0.009(2) 0.000 0.000 0.0039(17)
O2 0.0067(18) 0.0067(18) 0.008(3) 0.000 0.000 0.000
O8 0.0244(18) 0.027(2) 0.0129(18) 0.0125(14) 0.0096(14) 0.0176(15)
V5 0.0101(4) 0.0101(4) 0.0067(6) 0.000 0.000 0.000
O10 0.0114(15) 0.0179(16) 0.0115(14) -0.0030(13) 0.0009(13) 0.0016(13)

loop_
_atom_type_symbol
_atom_type_description
_atom_type_scat_dispersion_real
_atom_type_scat_dispersion_imag
_atom_type_scat_source
O O 0.0106 0.0060 'International Tables Vol C Tables 4.2.6.8 and 6.1.1.4'
Sc Sc 0.2519 0.3716 'International Tables Vol C Tables 4.2.6.8 and 6.1.1.4'
V V 0.3005 0.5294 'International Tables Vol C Tables 4.2.6.8 and 6.1.1.4'

loop_
_geom_angle_atom_site_label_1
_geom_angle_atom_site_label_2
_geom_angle_atom_site_label_3
_geom_angle
_geom_angle_site_symmetry_1
_geom_angle_site_symmetry_3
O8 V2 O1 91.6(2) . 4_646
O8 V2 O5 97.64(15) . .
O1 V2 O5 83.80(13) 4_646 .
O8 V2 O1 170.15(19) . .
O1 V2 O1 98.27(14) 4_646 .
O5 V2 O1 83.30(17) . .
O8 V2 O6 85.74(13) . .
O1 V2 O6 97.66(13) 4_646 .
O5 V2 O6 176.31(12) . .
O1 V2 O6 93.12(16) . .
O8 V2 O10 90.79(16) . .
O1 V2 O10 177.60(17) 4_646 .
O5 V2 O10 96.23(15) . .
O1 V2 O10 79.36(14) . .
O6 V2 O10 82.17(12) . .
O8 V2 Sc2 42.08(11) . 4_646
O1 V2 Sc2 92.65(12) 4_646 4_646
O5 V2 Sc2 139.58(10) . 4_646
O1 V2 Sc2 136.83(14) . 4_646
O6 V2 Sc2 43.90(8) . 4_646
O10 V2 Sc2 88.89(9) . 4_646
O8 V2 Sc1 134.59(11) . .
O1 V2 Sc1 90.97(12) 4_646 .
O5 V2 Sc1 37.77(9) . .
O1 V2 Sc1 45.53(13) . .
O6 V2 Sc1 138.63(8) . .
O10 V2 Sc1 87.61(9) . .
Sc2 V2 Sc1 175.15(4) 4_646 .
O8 V2 Sc3 94.93(12) . .
O1 V2 Sc3 42.51(10) 4_646 .
O5 V2 Sc3 41.32(10) . .
O1 V2 Sc3 92.21(13) . .
O6 V2 Sc3 140.15(9) . .
O10 V2 Sc3 137.55(10) . .
Sc2 V2 Sc3 122.21(3) 4_646 .
Sc1 V2 Sc3 59.20(2) . .
O3 Sc1 O3 94.76(18) . 2_765
O3 Sc1 O5 171.89(13) . 2_765
O3 Sc1 O5 83.00(13) 2_765 2_765
O3 Sc1 O5 83.00(13) . .
O3 Sc1 O5 171.89(13) 2_765 .
O5 Sc1 O5 100.3(2) 2_765 .
O3 Sc1 O1 116.06(13) . 2_765
O3 Sc1 O1 98.32(13) 2_765 2_765
O5 Sc1 O1 72.02(13) 2_765 2_765
O5 Sc1 O1 75.86(14) . 2_765
O3 Sc1 O1 98.32(13) . .
O3 Sc1 O1 116.06(14) 2_765 .
O5 Sc1 O1 75.86(14) 2_765 .
O5 Sc1 O1 72.02(13) . .
O1 Sc1 O1 128.91(19) 2_765 .
O3 Sc1 Sc3 40.05(8) . .
O3 Sc1 Sc3 133.61(10) 2_765 .
O5 Sc1 Sc3 143.29(11) 2_765 .
O5 Sc1 Sc3 43.12(9) . .
O1 Sc1 Sc3 95.75(9) 2_765 .
O1 Sc1 Sc3 87.02(8) . .
O3 Sc1 Sc3 133.61(10) . 2_765
O3 Sc1 Sc3 40.05(8) 2_765 2_765
O5 Sc1 Sc3 43.12(9) 2_765 2_765
O5 Sc1 Sc3 143.29(11) . 2_765
O1 Sc1 Sc3 87.02(8) 2_765 2_765
O1 Sc1 Sc3 95.75(8) . 2_765
Sc3 Sc1 Sc3 173.58(7) . 2_765
O3 Sc1 V2 152.82(9) . 2_765
O3 Sc1 V2 90.91(9) 2_765 2_765
O5 Sc1 V2 35.26(9) 2_765 2_765
O5 Sc1 V2 87.67(10) . 2_765
O1 Sc1 V2 36.77(9) 2_765 2_765
O1 Sc1 V2 102.97(10) . 2_765
Sc3 Sc1 V2 124.22(4) . 2_765
Sc3 Sc1 V2 60.82(2) 2_765 2_765
O3 Sc1 V2 90.91(9) . .
O3 Sc1 V2 152.82(9) 2_765 .
O5 Sc1 V2 87.67(10) 2_765 .
O5 Sc1 V2 35.26(9) . .
O1 Sc1 V2 102.97(10) 2_765 .
O1 Sc1 V2 36.77(9) . .
Sc3 Sc1 V2 60.82(2) . .
Sc3 Sc1 V2 124.22(4) 2_765 .
V2 Sc1 V2 96.08(5) 2_765 .
O3 Sc1 Sc3 137.60(9) . 3_666
O3 Sc1 Sc3 94.63(9) 2_765 3_666
O5 Sc1 Sc3 35.46(9) 2_765 3_666
O5 Sc1 Sc3 92.24(10) . 3_666
O1 Sc1 Sc3 103.27(10) 2_765 3_666
O1 Sc1 Sc3 41.30(8) . 3_666
Sc3 Sc1 Sc3 124.55(4) . 3_666
Sc3 Sc1 Sc3 60.04(3) 2_765 3_666
V2 Sc1 Sc3 68.00(3) 2_765 3_666
V2 Sc1 Sc3 64.27(3) . 3_666
O3 Sc1 Sc3 94.63(9) . 4_656
O3 Sc1 Sc3 137.60(9) 2_765 4_656
O5 Sc1 Sc3 92.24(10) 2_765 4_656
O5 Sc1 Sc3 35.46(9) . 4_656
O1 Sc1 Sc3 41.30(8) 2_765 4_656
O1 Sc1 Sc3 103.27(10) . 4_656
Sc3 Sc1 Sc3 60.04(3) . 4_656
Sc3 Sc1 Sc3 124.55(4) 2_765 4_656
V2 Sc1 Sc3 64.27(3) 2_765 4_656
V2 Sc1 Sc3 68.00(3) . 4_656
Sc3 Sc1 Sc3 105.56(5) 3_666 4_656
O7 Sc2 O3 166.24(10) . .
O7 Sc2 O8 93.74(12) . 6_654
O3 Sc2 O8 77.27(13) . 6_654
O7 Sc2 O3 82.01(11) . 8_645
O3 Sc2 O3 105.94(16) . 8_645
O8 Sc2 O3 78.39(14) 6_654 8_645
O7 Sc2 O8 106.05(12) . 3_666
O3 Sc2 O8 87.13(14) . 3_666
O8 Sc2 O8 143.05(18) 6_654 3_666
O3 Sc2 O8 74.01(12) 8_645 3_666
O7 Sc2 O6 79.71(14) . 3_666
O3 Sc2 O6 101.42(13) . 3_666
O8 Sc2 O6 144.32(12) 6_654 3_666
O3 Sc2 O6 134.06(10) 8_645 3_666
O8 Sc2 O6 71.26(9) 3_666 3_666
O7 Sc2 O10 94.36(9) . 4_646
O3 Sc2 O10 73.46(11) . 4_646
O8 Sc2 O10 75.65(14) 6_654 4_646
O3 Sc2 O10 153.49(12) 8_645 4_646
O8 Sc2 O10 131.65(12) 3_666 4_646
O6 Sc2 O10 70.02(8) 3_666 4_646
O7 Sc2 V2 97.05(9) . 3_666
O3 Sc2 V2 91.94(9) . 3_666
O8 Sc2 V2 169.17(9) 6_654 3_666
O3 Sc2 V2 104.00(8) 8_645 3_666
O8 Sc2 V2 33.02(9) 3_666 3_666
O6 Sc2 V2 38.42(4) 3_666 3_666
O10 Sc2 V2 102.51(8) 4_646 3_666
O7 Sc2 Sc2 37.20(10) . 2_755
O3 Sc2 Sc2 142.07(9) . 2_755
O8 Sc2 Sc2 122.95(10) 6_654 2_755
O3 Sc2 Sc2 109.38(9) 8_645 2_755
O8 Sc2 Sc2 89.57(11) 3_666 2_755
O6 Sc2 Sc2 42.51(9) 3_666 2_755
O10 Sc2 Sc2 80.92(8) 4_646 2_755
V2 Sc2 Sc2 66.60(2) 3_666 2_755
O7 Sc2 Sc3 42.80(7) . 8_645
O3 Sc2 Sc3 144.75(9) . 8_645
O8 Sc2 Sc3 86.93(10) 6_654 8_645
O3 Sc2 Sc3 39.34(9) 8_645 8_645
O8 Sc2 Sc3 87.03(11) 3_666 8_645
O6 Sc2 Sc3 109.45(8) 3_666 8_645
O10 Sc2 Sc3 132.89(8) 4_646 8_645
V2 Sc2 Sc3 101.64(3) 3_666 8_645
Sc2 Sc2 Sc3 72.59(2) 2_755 8_645
O7 Sc2 Sc2 103.90(5) . 8_645
O3 Sc2 Sc2 88.80(9) . 8_645
O8 Sc2 Sc2 106.68(12) 6_654 8_645
O3 Sc2 Sc2 37.36(8) 8_645 8_645
O8 Sc2 Sc2 38.87(9) 3_666 8_645
O6 Sc2 Sc2 108.94(4) 3_666 8_645
O10 Sc2 Sc2 161.30(9) 4_646 8_645
V2 Sc2 Sc2 71.60(3) 3_666 8_645
Sc2 Sc2 Sc2 111.37(5) 2_755 8_645
Sc3 Sc2 Sc2 65.64(3) 8_645 8_645
O7 Sc2 Sc2 133.53(10) . 7_565
O3 Sc2 Sc2 39.57(9) . 7_565
O8 Sc2 Sc2 40.06(9) 6_654 7_565
O3 Sc2 Sc2 83.11(9) 8_645 7_565
O8 Sc2 Sc2 111.58(11) 3_666 7_565
O6 Sc2 Sc2 137.71(8) 3_666 7_565
O10 Sc2 Sc2 80.52(8) 4_646 7_565
V2 Sc2 Sc2 129.27(4) 3_666 7_565
Sc2 Sc2 Sc2 158.06(4) 2_755 7_565
Sc3 Sc2 Sc2 112.83(4) 8_645 7_565
Sc2 Sc2 Sc2 89.607(5) 8_645 7_565
O2 Sc3 O5 76.14(9) . 3_566
O2 Sc3 O3 121.33(9) . .
O5 Sc3 O3 160.61(13) 3_566 .
O2 Sc3 O5 73.52(9) . .
O5 Sc3 O5 116.52(7) 3_566 .
O3 Sc3 O5 79.01(12) . .
O2 Sc3 O7 72.79(9) . 7_565
O5 Sc3 O7 100.18(10) 3_566 7_565
O3 Sc3 O7 79.26(12) . 7_565
O5 Sc3 O7 121.11(10) . 7_565
O2 Sc3 O1 118.87(11) . 4_646
O5 Sc3 O1 77.23(15) 3_566 4_646
O3 Sc3 O1 98.67(16) . 4_646
O5 Sc3 O1 71.21(13) . 4_646
O7 Sc3 O1 166.30(11) 7_565 4_646
O2 Sc3 O10 156.16(10) . 4_646
O5 Sc3 O10 84.71(13) 3_566 4_646
O3 Sc3 O10 76.19(12) . 4_646
O5 Sc3 O10 128.77(13) . 4_646
O7 Sc3 O10 97.22(12) 7_565 4_646
O1 Sc3 O10 69.22(13) 4_646 4_646
O2 Sc3 Sc1 96.84(4) . .
O5 Sc3 Sc1 155.57(10) 3_566 .
O3 Sc3 Sc1 39.33(9) . .
O5 Sc3 Sc1 39.84(9) . .
O7 Sc3 Sc1 99.94(3) 7_565 .
O1 Sc3 Sc1 86.28(11) 4_646 .
O10 Sc3 Sc1 106.31(10) 4_646 .
O2 Sc3 V2 96.29(3) . .
O5 Sc3 V2 97.09(9) 3_566 .
O3 Sc3 V2 89.61(9) . .
O5 Sc3 V2 35.68(8) . .
O7 Sc3 V2 156.53(5) 7_565 .
O1 Sc3 V2 35.56(10) 4_646 .
O10 Sc3 V2 100.10(9) 4_646 .
Sc1 Sc3 V2 59.98(3) . .
O2 Sc3 Sc2 99.18(3) . 7_565
O5 Sc3 Sc2 134.12(10) 3_566 7_565
O3 Sc3 Sc2 41.23(9) . 7_565
O5 Sc3 Sc2 105.07(9) . 7_565
O7 Sc3 Sc2 38.15(6) 7_565 7_565
O1 Sc3 Sc2 137.32(12) 4_646 7_565
O10 Sc3 Sc2 83.95(8) 4_646 7_565
Sc1 Sc3 Sc2 69.70(3) . 7_565
V2 Sc3 Sc2 128.65(3) . 7_565
O2 Sc3 Sc3 36.416(11) . 4_656
O5 Sc3 Sc3 102.82(10) 3_566 4_656
O3 Sc3 Sc3 96.56(9) . 4_656
O5 Sc3 Sc3 38.36(9) . 4_656
O7 Sc3 Sc3 91.87(8) 7_565 4_656
O1 Sc3 Sc3 101.83(11) 4_646 4_656
O10 Sc3 Sc3 167.03(10) 4_646 4_656
Sc1 Sc3 Sc3 62.79(4) . 4_656
V2 Sc3 Sc3 68.76(3) . 4_656
Sc2 Sc3 Sc3 97.76(3) 7_565 4_656
O2 Sc3 Sc3 36.416(11) . 3_566
O5 Sc3 Sc3 41.04(9) 3_566 3_566
O3 Sc3 Sc3 157.57(9) . 3_566
O5 Sc3 Sc3 88.34(9) . 3_566
O7 Sc3 Sc3 91.87(8) 7_565 3_566
O1 Sc3 Sc3 94.61(12) 4_646 3_566
O10 Sc3 Sc3 125.71(9) 4_646 3_566
Sc1 Sc3 Sc3 124.58(5) . 3_566
V2 Sc3 Sc3 90.78(4) . 3_566
Sc2 Sc3 Sc3 128.06(3) 7_565 3_566
Sc3 Sc3 Sc3 62.88(3) 4_656 3_566
V2 O1 V2 131.2(2) 3_666 .
V2 O1 Sc3 101.93(15) 3_666 3_666
V2 O1 Sc3 113.90(18) . 3_666
V2 O1 Sc1 110.94(19) 3_666 .
V2 O1 Sc1 97.71(16) . .
Sc3 O1 Sc1 95.66(15) 3_666 .
Sc1 O3 Sc2 114.67(16) . .
Sc1 O3 Sc3 100.62(12) . .
Sc2 O3 Sc3 117.94(14) . .
Sc1 O3 Sc2 120.99(15) . 7_565
Sc2 O3 Sc2 103.07(12) . 7_565
Sc3 O3 Sc2 99.43(14) . 7_565
V2 O5 Sc1 106.97(15) . .
V2 O5 Sc3 133.26(18) . 4_656
Sc1 O5 Sc3 109.43(14) . 4_656
V2 O5 Sc3 103.01(15) . .
Sc1 O5 Sc3 97.03(14) . .
Sc3 O5 Sc3 100.60(13) 4_656 .
V2 O6 V2 132.3(2) 2_755 .
V2 O6 Sc2 97.68(5) 2_755 3_666
V2 O6 Sc2 114.37(6) . 3_666
V2 O6 Sc2 114.37(6) 2_755 4_646
V2 O6 Sc2 97.68(5) . 4_646
Sc2 O6 Sc2 94.98(17) 3_666 4_646
Sc2 O7 Sc2 105.6(2) . 2_755
Sc2 O7 Sc3 128.17(3) . 7
Sc2 O7 Sc3 99.05(3) 2_755 7
Sc2 O7 Sc3 99.05(3) . 8_645
Sc2 O7 Sc3 128.17(3) 2_755 8_645
Sc3 O7 Sc3 100.24(18) 7 8_645
Sc3 O2 Sc3 107.17(2) 4_656 2_665
Sc3 O2 Sc3 107.17(2) 4_656 .
Sc3 O2 Sc3 114.18(5) 2_665 .
Sc3 O2 Sc3 114.18(5) 4_656 3_566
Sc3 O2 Sc3 107.17(2) 2_665 3_566
Sc3 O2 Sc3 107.17(2) . 3_566
V2 O8 Sc2 152.3(2) . 6_655
V2 O8 Sc2 104.90(15) . 4_646
Sc2 O8 Sc2 101.08(14) 6_655 4_646
O10 V5 O10 109.86(12) 8_646 2_765
O10 V5 O10 109.86(11) 8_646 .
O10 V5 O10 108.7(2) 2_765 .
O10 V5 O10 108.7(2) 8_646 7_566
O10 V5 O10 109.86(11) 2_765 7_566
O10 V5 O10 109.86(11) . 7_566
V5 O10 V2 119.06(17) . .
V5 O10 Sc3 124.06(18) . 3_666
V2 O10 Sc3 97.43(13) . 3_666
V5 O10 Sc2 124.83(16) . 3_666
V2 O10 Sc2 93.37(14) . 3_666
Sc3 O10 Sc2 90.19(12) 3_666 3_666

loop_
_geom_bond_atom_site_label_1
_geom_bond_atom_site_label_2
_geom_bond_distance
_geom_bond_site_symmetry_2
V2 O8 1.778(3) .
V2 O1 1.936(4) 4_646
V2 O5 1.949(3) .
V2 O1 1.951(4) .
V2 O6 1.9771(19) .
V2 O10 2.230(3) .
V2 Sc2 3.1529(11) 4_646
V2 Sc1 3.2295(13) .
V2 Sc3 3.2566(11) .
Sc1 O3 2.066(3) .
Sc1 O3 2.066(3) 2_765
Sc1 O5 2.068(3) 2_765
Sc1 O5 2.068(3) .
Sc1 O1 2.325(5) 2_765
Sc1 O1 2.325(5) .
Sc1 Sc3 3.2039(9) .
Sc1 Sc3 3.2039(9) 2_765
Sc1 V2 3.2295(13) 2_765
Sc1 Sc3 3.3909(12) 3_666
Sc1 Sc3 3.3909(12) 4_656
Sc2 O7 2.042(3) .
Sc2 O3 2.077(3) .
Sc2 O8 2.132(3) 6_654
Sc2 O3 2.181(3) 8_645
Sc2 O8 2.186(3) 3_666
Sc2 O6 2.206(3) 3_666
Sc2 O10 2.593(4) 4_646
Sc2 V2 3.1529(11) 3_666
Sc2 Sc2 3.2524(16) 2_755
Sc2 Sc3 3.2640(12) 8_645
Sc2 Sc2 3.3342(11) 8_645
Sc2 Sc2 3.3342(11) 7_565
Sc3 O2 2.0526(8) .
Sc3 O5 2.086(3) 3_566
Sc3 O3 2.097(3) .
Sc3 O5 2.207(3) .
Sc3 O7 2.246(3) 7_565
Sc3 O1 2.249(3) 4_646
Sc3 O10 2.456(3) 4_646
Sc3 Sc2 3.2640(12) 7_565
Sc3 Sc3 3.3035(14) 4_656
Sc3 Sc3 3.3035(14) 3_566
O1 V2 1.936(4) 3_666
O1 Sc3 2.249(3) 3_666
O3 Sc2 2.181(3) 7_565
O5 Sc3 2.086(3) 4_656
O6 V2 1.9771(19) 2_755
O6 Sc2 2.206(3) 3_666
O6 Sc2 2.206(3) 4_646
O7 Sc2 2.042(3) 2_755
O7 Sc3 2.246(3) 7
O7 Sc3 2.246(3) 8_645
O2 Sc3 2.0526(8) 4_656
O2 Sc3 2.0526(8) 2_665
O2 Sc3 2.0526(8) 3_566
O8 Sc2 2.132(3) 6_655
O8 Sc2 2.186(3) 4_646
V5 O10 1.721(4) 8_646
V5 O10 1.721(4) 2_765
V5 O10 1.721(4) .
V5 O10 1.721(4) 7_566
O10 Sc3 2.456(3) 3_666
O10 Sc2 2.593(4) 3_666

loop_
_geom_torsion_atom_site_label_1
_geom_torsion_atom_site_label_2
_geom_torsion_atom_site_label_3
_geom_torsion_atom_site_label_4
_geom_torsion
_geom_torsion_site_symmetry_1
_geom_torsion_site_symmetry_4
O8 V2 Sc1 O3 -91.1(2) . .
O1 V2 Sc1 O3 2.08(14) 4_646 .
O5 V2 Sc1 O3 -76.49(17) . .
O1 V2 Sc1 O3 102.74(18) . .
O6 V2 Sc1 O3 104.85(18) . .
O10 V2 Sc1 O3 -179.85(14) . .
Sc3 V2 Sc1 O3 -27.65(9) . .
O8 V2 Sc1 O3 166.6(3) . 2_765
O1 V2 Sc1 O3 -100.2(2) 4_646 2_765
O5 V2 Sc1 O3 -178.8(3) . 2_765
O1 V2 Sc1 O3 0.5(2) . 2_765
O6 V2 Sc1 O3 2.6(3) . 2_765
O10 V2 Sc1 O3 77.9(2) . 2_765
Sc3 V2 Sc1 O3 -129.9(2) . 2_765
O8 V2 Sc1 O5 96.9(2) . 2_765
O1 V2 Sc1 O5 -169.93(15) 4_646 2_765
O5 V2 Sc1 O5 111.5(2) . 2_765
O1 V2 Sc1 O5 -69.27(16) . 2_765
O6 V2 Sc1 O5 -67.17(17) . 2_765
O10 V2 Sc1 O5 8.14(13) . 2_765
Sc3 V2 Sc1 O5 160.34(9) . 2_765
O8 V2 Sc1 O5 -14.6(3) . .
O1 V2 Sc1 O5 78.57(18) 4_646 .
O1 V2 Sc1 O5 179.2(2) . .
O6 V2 Sc1 O5 -178.7(2) . .
O10 V2 Sc1 O5 -103.4(2) . .
Sc3 V2 Sc1 O5 48.83(17) . .
O8 V2 Sc1 O1 25.9(2) . 2_765
O1 V2 Sc1 O1 119.12(19) 4_646 2_765
O5 V2 Sc1 O1 40.55(19) . 2_765
O1 V2 Sc1 O1 -140.23(17) . 2_765
O6 V2 Sc1 O1 -138.12(16) . 2_765
O10 V2 Sc1 O1 -62.82(13) . 2_765
Sc3 V2 Sc1 O1 89.38(9) . 2_765
O8 V2 Sc1 O1 166.2(3) . .
O1 V2 Sc1 O1 -100.7(2) 4_646 .
O5 V2 Sc1 O1 -179.2(2) . .
O6 V2 Sc1 O1 2.1(2) . .
O10 V2 Sc1 O1 77.41(17) . .
Sc3 V2 Sc1 O1 -130.39(15) . .
O8 V2 Sc1 Sc3 -63.4(2) . .
O1 V2 Sc1 Sc3 29.73(12) 4_646 .
O5 V2 Sc1 Sc3 -48.83(16) . .
O1 V2 Sc1 Sc3 130.39(15) . .
O6 V2 Sc1 Sc3 132.50(15) . .
O10 V2 Sc1 Sc3 -152.20(10) . .
O8 V2 Sc1 Sc3 121.23(19) . 2_765
O1 V2 Sc1 Sc3 -145.60(12) 4_646 2_765
O5 V2 Sc1 Sc3 135.84(17) . 2_765
O1 V2 Sc1 Sc3 -44.94(14) . 2_765
O6 V2 Sc1 Sc3 -42.83(16) . 2_765
O10 V2 Sc1 Sc3 32.47(11) . 2_765
Sc3 V2 Sc1 Sc3 -175.33(5) . 2_765
O8 V2 Sc1 V2 62.60(19) . 2_765
O1 V2 Sc1 V2 155.78(12) 4_646 2_765
O5 V2 Sc1 V2 77.21(17) . 2_765
O1 V2 Sc1 V2 -103.56(14) . 2_765
O6 V2 Sc1 V2 -101.46(15) . 2_765
O10 V2 Sc1 V2 -26.16(9) . 2_765
Sc3 V2 Sc1 V2 126.04(3) . 2_765
O8 V2 Sc1 Sc3 124.6(2) . 3_666
O1 V2 Sc1 Sc3 -142.23(12) 4_646 3_666
O5 V2 Sc1 Sc3 139.20(17) . 3_666
O1 V2 Sc1 Sc3 -41.57(14) . 3_666
O6 V2 Sc1 Sc3 -39.47(15) . 3_666
O10 V2 Sc1 Sc3 35.84(10) . 3_666
Sc3 V2 Sc1 Sc3 -171.96(3) . 3_666
O8 V2 Sc1 Sc3 3.53(19) . 4_656
O1 V2 Sc1 Sc3 96.71(12) 4_646 4_656
O5 V2 Sc1 Sc3 18.14(17) . 4_656
O1 V2 Sc1 Sc3 -162.64(15) . 4_656
O6 V2 Sc1 Sc3 -160.53(15) . 4_656
O10 V2 Sc1 Sc3 -85.23(10) . 4_656
Sc3 V2 Sc1 Sc3 66.97(3) . 4_656
O3 Sc1 Sc3 O2 -132.82(15) . .
O3 Sc1 Sc3 O2 -115.59(13) 2_765 .
O5 Sc1 Sc3 O2 59.11(15) 2_765 .
O5 Sc1 Sc3 O2 53.85(13) . .
O1 Sc1 Sc3 O2 -8.33(11) 2_765 .
O1 Sc1 Sc3 O2 120.49(10) . .
V2 Sc1 Sc3 O2 16.82(6) 2_765 .
V2 Sc1 Sc3 O2 93.33(3) . .
Sc3 Sc1 Sc3 O2 102.13(4) 3_666 .
Sc3 Sc1 Sc3 O2 13.32(2) 4_656 .
O3 Sc1 Sc3 O5 155.8(3) . 3_566
O3 Sc1 Sc3 O5 173.0(3) 2_765 3_566
O5 Sc1 Sc3 O5 -12.3(3) 2_765 3_566
O5 Sc1 Sc3 O5 -17.5(3) . 3_566
O1 Sc1 Sc3 O5 -79.7(2) 2_765 3_566
O1 Sc1 Sc3 O5 49.1(3) . 3_566
V2 Sc1 Sc3 O5 -54.6(2) 2_765 3_566
V2 Sc1 Sc3 O5 21.9(2) . 3_566
Sc3 Sc1 Sc3 O5 30.7(2) 3_666 3_566
Sc3 Sc1 Sc3 O5 -58.1(2) 4_656 3_566
O3 Sc1 Sc3 O3 17.2(3) 2_765 .
O5 Sc1 Sc3 O3 -168.1(2) 2_765 .
O5 Sc1 Sc3 O3 -173.32(19) . .
O1 Sc1 Sc3 O3 124.50(17) 2_765 .
O1 Sc1 Sc3 O3 -106.69(17) . .
V2 Sc1 Sc3 O3 149.64(15) 2_765 .
V2 Sc1 Sc3 O3 -133.85(14) . .
Sc3 Sc1 Sc3 O3 -125.05(14) 3_666 .
Sc3 Sc1 Sc3 O3 146.14(14) 4_656 .
O3 Sc1 Sc3 O5 173.32(19) . .
O3 Sc1 Sc3 O5 -169.45(18) 2_765 .
O5 Sc1 Sc3 O5 5.3(3) 2_765 .
O1 Sc1 Sc3 O5 -62.18(16) 2_765 .
O1 Sc1 Sc3 O5 66.64(16) . .
V2 Sc1 Sc3 O5 -37.04(13) 2_765 .
V2 Sc1 Sc3 O5 39.48(13) . .
Sc3 Sc1 Sc3 O5 48.27(13) 3_666 .
Sc3 Sc1 Sc3 O5 -40.54(13) 4_656 .
O3 Sc1 Sc3 O7 -59.17(18) . 7_565
O3 Sc1 Sc3 O7 -41.95(15) 2_765 7_565
O5 Sc1 Sc3 O7 132.75(17) 2_765 7_565
O5 Sc1 Sc3 O7 127.50(16) . 7_565
O1 Sc1 Sc3 O7 65.32(12) 2_765 7_565
O1 Sc1 Sc3 O7 -165.86(15) . 7_565
V2 Sc1 Sc3 O7 90.47(10) 2_765 7_565
V2 Sc1 Sc3 O7 166.98(10) . 7_565
Sc3 Sc1 Sc3 O7 175.78(10) 3_666 7_565
Sc3 Sc1 Sc3 O7 86.97(10) 4_656 7_565
O3 Sc1 Sc3 O1 108.52(19) . 4_646
O3 Sc1 Sc3 O1 125.75(15) 2_765 4_646
O5 Sc1 Sc3 O1 -59.55(18) 2_765 4_646
O5 Sc1 Sc3 O1 -64.80(16) . 4_646
O1 Sc1 Sc3 O1 -126.98(8) 2_765 4_646
O1 Sc1 Sc3 O1 1.84(19) . 4_646
V2 Sc1 Sc3 O1 -101.84(11) 2_765 4_646
V2 Sc1 Sc3 O1 -25.32(11) . 4_646
Sc3 Sc1 Sc3 O1 -16.53(11) 3_666 4_646
Sc3 Sc1 Sc3 O1 -105.34(11) 4_656 4_646
O3 Sc1 Sc3 O10 41.44(15) . 4_646
O3 Sc1 Sc3 O10 58.67(16) 2_765 4_646
O5 Sc1 Sc3 O10 -126.63(16) 2_765 4_646
O5 Sc1 Sc3 O10 -131.88(16) . 4_646
O1 Sc1 Sc3 O10 165.94(13) 2_765 4_646
O1 Sc1 Sc3 O10 -65.24(13) . 4_646
V2 Sc1 Sc3 O10 -168.92(9) 2_765 4_646
V2 Sc1 Sc3 O10 -92.40(9) . 4_646
Sc3 Sc1 Sc3 O10 -83.61(9) 3_666 4_646
Sc3 Sc1 Sc3 O10 -172.42(9) 4_656 4_646
O3 Sc1 Sc3 V2 133.85(14) . .
O3 Sc1 Sc3 V2 151.07(13) 2_765 .
O5 Sc1 Sc3 V2 -34.23(15) 2_765 .
O5 Sc1 Sc3 V2 -39.48(13) . .
O1 Sc1 Sc3 V2 -101.66(10) 2_765 .
O1 Sc1 Sc3 V2 27.16(10) . .
V2 Sc1 Sc3 V2 -76.51(5) 2_765 .
Sc3 Sc1 Sc3 V2 8.80(4) 3_666 .
Sc3 Sc1 Sc3 V2 -80.01(3) 4_656 .
O3 Sc1 Sc3 Sc2 -35.53(14) . 7_565
O3 Sc1 Sc3 Sc2 -18.30(13) 2_765 7_565
O5 Sc1 Sc3 Sc2 156.40(15) 2_765 7_565
O5 Sc1 Sc3 Sc2 151.15(13) . 7_565
O1 Sc1 Sc3 Sc2 88.97(10) 2_765 7_565
O1 Sc1 Sc3 Sc2 -142.22(10) . 7_565
V2 Sc1 Sc3 Sc2 114.11(4) 2_765 7_565
V2 Sc1 Sc3 Sc2 -169.38(3) . 7_565
Sc3 Sc1 Sc3 Sc2 -160.58(4) 3_666 7_565
Sc3 Sc1 Sc3 Sc2 110.61(3) 4_656 7_565
O3 Sc1 Sc3 Sc3 -146.14(14) . 4_656
O3 Sc1 Sc3 Sc3 -128.91(13) 2_765 4_656
O5 Sc1 Sc3 Sc3 45.79(15) 2_765 4_656
O5 Sc1 Sc3 Sc3 40.54(13) . 4_656
O1 Sc1 Sc3 Sc3 -21.64(10) 2_765 4_656
O1 Sc1 Sc3 Sc3 107.17(10) . 4_656
V2 Sc1 Sc3 Sc3 3.50(5) 2_765 4_656
V2 Sc1 Sc3 Sc3 80.01(3) . 4_656
Sc3 Sc1 Sc3 Sc3 88.81(5) 3_666 4_656
O3 Sc1 Sc3 Sc3 -158.44(15) . 3_566
O3 Sc1 Sc3 Sc3 -141.21(13) 2_765 3_566
O5 Sc1 Sc3 Sc3 33.49(15) 2_765 3_566
O5 Sc1 Sc3 Sc3 28.24(13) . 3_566
O1 Sc1 Sc3 Sc3 -33.94(11) 2_765 3_566
O1 Sc1 Sc3 Sc3 94.87(10) . 3_566
V2 Sc1 Sc3 Sc3 -8.80(7) 2_765 3_566
V2 Sc1 Sc3 Sc3 67.71(4) . 3_566
Sc3 Sc1 Sc3 Sc3 76.51(5) 3_666 3_566
Sc3 Sc1 Sc3 Sc3 -12.30(4) 4_656 3_566
O8 V2 Sc3 O2 45.97(13) . .
O1 V2 Sc3 O2 132.9(2) 4_646 .
O5 V2 Sc3 O2 -49.99(14) . .
O1 V2 Sc3 O2 -127.24(12) . .
O6 V2 Sc3 O2 135.22(14) . .
O10 V2 Sc3 O2 -50.63(14) . .
Sc2 V2 Sc3 O2 80.27(4) 4_646 .
Sc1 V2 Sc3 O2 -94.29(4) . .
O8 V2 Sc3 O5 -30.79(16) . 3_566
O1 V2 Sc3 O5 56.2(2) 4_646 3_566
O5 V2 Sc3 O5 -126.74(18) . 3_566
O1 V2 Sc3 O5 156.01(13) . 3_566
O6 V2 Sc3 O5 58.47(18) . 3_566
O10 V2 Sc3 O5 -127.39(16) . 3_566
Sc2 V2 Sc3 O5 3.51(10) 4_646 3_566
Sc1 V2 Sc3 O5 -171.04(10) . 3_566
O8 V2 Sc3 O3 167.46(15) . .
O1 V2 Sc3 O3 -105.6(2) 4_646 .
O5 V2 Sc3 O3 71.50(17) . .
O1 V2 Sc3 O3 -5.75(14) . .
O6 V2 Sc3 O3 -103.29(17) . .
O10 V2 Sc3 O3 70.86(16) . .
Sc2 V2 Sc3 O3 -158.25(9) 4_646 .
Sc1 V2 Sc3 O3 27.20(9) . .
O8 V2 Sc3 O5 96.0(2) . .
O1 V2 Sc3 O5 -177.1(3) 4_646 .
O1 V2 Sc3 O5 -77.25(18) . .
O6 V2 Sc3 O5 -174.8(2) . .
O10 V2 Sc3 O5 -0.64(18) . .
Sc2 V2 Sc3 O5 130.25(15) 4_646 .
Sc1 V2 Sc3 O5 -44.30(15) . .
O8 V2 Sc3 O7 106.4(3) . 7_565
O1 V2 Sc3 O7 -166.7(3) 4_646 7_565
O5 V2 Sc3 O7 10.4(3) . 7_565
O1 V2 Sc3 O7 -66.8(2) . 7_565
O6 V2 Sc3 O7 -164.4(2) . 7_565
O10 V2 Sc3 O7 9.8(3) . 7_565
Sc2 V2 Sc3 O7 140.7(2) 4_646 7_565
Sc1 V2 Sc3 O7 -33.9(2) . 7_565
O8 V2 Sc3 O1 -87.0(2) . 4_646
O5 V2 Sc3 O1 177.1(3) . 4_646
O1 V2 Sc3 O1 99.8(3) . 4_646
O6 V2 Sc3 O1 2.3(2) . 4_646
O10 V2 Sc3 O1 176.4(3) . 4_646
Sc2 V2 Sc3 O1 -52.7(2) 4_646 4_646
Sc1 V2 Sc3 O1 132.8(2) . 4_646
O8 V2 Sc3 O10 -116.65(16) . 4_646
O1 V2 Sc3 O10 -29.7(2) 4_646 4_646
O5 V2 Sc3 O10 147.40(17) . 4_646
O1 V2 Sc3 O10 70.15(15) . 4_646
O6 V2 Sc3 O10 -27.39(16) . 4_646
O10 V2 Sc3 O10 146.75(17) . 4_646
Sc2 V2 Sc3 O10 -82.35(9) 4_646 4_646
Sc1 V2 Sc3 O10 103.10(9) . 4_646
O8 V2 Sc3 Sc1 140.26(13) . .
O1 V2 Sc3 Sc1 -132.8(2) 4_646 .
O5 V2 Sc3 Sc1 44.30(15) . .
O1 V2 Sc3 Sc1 -32.95(12) . .
O6 V2 Sc3 Sc1 -130.49(14) . .
O10 V2 Sc3 Sc1 43.66(14) . .
Sc2 V2 Sc3 Sc1 174.55(4) 4_646 .
O8 V2 Sc3 Sc2 153.05(14) . 7_565
O1 V2 Sc3 Sc2 -120.0(2) 4_646 7_565
O5 V2 Sc3 Sc2 57.09(15) . 7_565
O1 V2 Sc3 Sc2 -20.16(12) . 7_565
O6 V2 Sc3 Sc2 -117.70(14) . 7_565
O10 V2 Sc3 Sc2 56.45(15) . 7_565
Sc2 V2 Sc3 Sc2 -172.66(4) 4_646 7_565
Sc1 V2 Sc3 Sc2 12.79(4) . 7_565
O8 V2 Sc3 Sc3 70.26(13) . 4_656
O1 V2 Sc3 Sc3 157.2(2) 4_646 4_656
O5 V2 Sc3 Sc3 -25.70(14) . 4_656
O1 V2 Sc3 Sc3 -102.95(12) . 4_656
O6 V2 Sc3 Sc3 159.51(14) . 4_656
O10 V2 Sc3 Sc3 -26.34(14) . 4_656
Sc2 V2 Sc3 Sc3 104.55(4) 4_646 4_656
Sc1 V2 Sc3 Sc3 -70.00(3) . 4_656
O8 V2 Sc3 Sc3 9.89(13) . 3_566
O1 V2 Sc3 Sc3 96.8(2) 4_646 3_566
O5 V2 Sc3 Sc3 -86.07(14) . 3_566
O1 V2 Sc3 Sc3 -163.32(12) . 3_566
O6 V2 Sc3 Sc3 99.14(14) . 3_566
O10 V2 Sc3 Sc3 -86.71(14) . 3_566
Sc2 V2 Sc3 Sc3 44.18(4) 4_646 3_566
Sc1 V2 Sc3 Sc3 -130.37(4) . 3_566
O1 V2 O1 V2 -43.6(3) 4_646 3_666
O5 V2 O1 V2 -126.3(3) . 3_666
O6 V2 O1 V2 54.7(3) . 3_666
O10 V2 O1 V2 136.1(3) . 3_666
Sc2 V2 O1 V2 59.3(3) 4_646 3_666
Sc1 V2 O1 V2 -126.7(3) . 3_666
Sc3 V2 O1 V2 -85.8(3) . 3_666
O1 V2 O1 Sc3 -177.10(19) 4_646 3_666
O5 V2 O1 Sc3 100.20(19) . 3_666
O6 V2 O1 Sc3 -78.9(2) . 3_666
O10 V2 O1 Sc3 2.5(2) . 3_666
Sc2 V2 O1 Sc3 -74.2(2) 4_646 3_666
Sc1 V2 O1 Sc3 99.7(2) . 3_666
Sc3 V2 O1 Sc3 140.62(18) . 3_666
O1 V2 O1 Sc1 83.18(19) 4_646 .
O5 V2 O1 Sc1 0.48(15) . .
O6 V2 O1 Sc1 -178.61(14) . .
O10 V2 O1 Sc1 -97.18(14) . .
Sc2 V2 O1 Sc1 -173.93(6) 4_646 .
Sc3 V2 O1 Sc1 40.90(11) . .
O3 Sc1 O1 V2 59.54(16) . 3_666
O3 Sc1 O1 V2 -40.0(2) 2_765 3_666
O5 Sc1 O1 V2 -114.70(18) 2_765 3_666
O5 Sc1 O1 V2 139.34(17) . 3_666
O1 Sc1 O1 V2 -166.94(17) 2_765 3_666
Sc3 Sc1 O1 V2 98.07(14) . 3_666
Sc3 Sc1 O1 V2 -76.13(14) 2_765 3_666
V2 Sc1 O1 V2 -137.47(13) 2_765 3_666
V2 Sc1 O1 V2 139.8(2) . 3_666
Sc3 Sc1 O1 V2 -105.09(19) 3_666 3_666
Sc3 Sc1 O1 V2 156.33(12) 4_656 3_666
O3 Sc1 O1 V2 -80.28(15) . .
O3 Sc1 O1 V2 -179.77(12) 2_765 .
O5 Sc1 O1 V2 105.49(15) 2_765 .
O5 Sc1 O1 V2 -0.47(15) . .
O1 Sc1 O1 V2 53.24(10) 2_765 .
Sc3 Sc1 O1 V2 -41.75(12) . .
Sc3 Sc1 O1 V2 144.06(11) 2_765 .
V2 Sc1 O1 V2 82.72(12) 2_765 .
Sc3 Sc1 O1 V2 115.10(19) 3_666 .
Sc3 Sc1 O1 V2 16.52(14) 4_656 .
O3 Sc1 O1 Sc3 164.62(13) . 3_666
O3 Sc1 O1 Sc3 65.13(17) 2_765 3_666
O5 Sc1 O1 Sc3 -9.61(14) 2_765 3_666
O5 Sc1 O1 Sc3 -115.57(15) . 3_666
O1 Sc1 O1 Sc3 -61.86(10) 2_765 3_666
Sc3 Sc1 O1 Sc3 -156.85(11) . 3_666
Sc3 Sc1 O1 Sc3 28.96(13) 2_765 3_666
V2 Sc1 O1 Sc3 -32.38(13) 2_765 3_666
V2 Sc1 O1 Sc3 -115.10(19) . 3_666
Sc3 Sc1 O1 Sc3 -98.58(11) 4_656 3_666
O3 Sc1 O3 Sc2 64.79(12) 2_765 .
O5 Sc1 O3 Sc2 -123.04(16) . .
O1 Sc1 O3 Sc2 166.47(14) 2_765 .
O1 Sc1 O3 Sc2 -52.45(17) . .
Sc3 Sc1 O3 Sc2 -127.6(2) . .
Sc3 Sc1 O3 Sc2 53.77(19) 2_765 .
V2 Sc1 O3 Sc2 166.16(11) 2_765 .
V2 Sc1 O3 Sc2 -88.60(13) . .
Sc3 Sc1 O3 Sc2 -37.4(2) 3_666 .
Sc3 Sc1 O3 Sc2 -156.60(13) 4_656 .
O3 Sc1 O3 Sc3 -167.57(19) 2_765 .
O5 Sc1 O3 Sc3 4.59(13) . .
O1 Sc1 O3 Sc3 -65.90(16) 2_765 .
O1 Sc1 O3 Sc3 75.19(14) . .
Sc3 Sc1 O3 Sc3 -178.60(3) 2_765 .
V2 Sc1 O3 Sc3 -66.2(2) 2_765 .
V2 Sc1 O3 Sc3 39.03(11) . .
Sc3 Sc1 O3 Sc3 90.23(16) 3_666 .
Sc3 Sc1 O3 Sc3 -28.97(12) 4_656 .
O3 Sc1 O3 Sc2 -59.69(13) 2_765 7_565
O5 Sc1 O3 Sc2 112.48(18) . 7_565
O1 Sc1 O3 Sc2 42.0(2) 2_765 7_565
O1 Sc1 O3 Sc2 -176.92(17) . 7_565
Sc3 Sc1 O3 Sc2 107.9(2) . 7_565
Sc3 Sc1 O3 Sc2 -70.7(2) 2_765 7_565
V2 Sc1 O3 Sc2 41.7(3) 2_765 7_565
V2 Sc1 O3 Sc2 146.92(15) . 7_565
Sc3 Sc1 O3 Sc2 -161.88(8) 3_666 7_565
Sc3 Sc1 O3 Sc2 78.92(16) 4_656 7_565
O7 Sc2 O3 Sc1 159.8(5) . .
O8 Sc2 O3 Sc1 -150.06(19) 6_654 .
O3 Sc2 O3 Sc1 -76.27(17) 8_645 .
O8 Sc2 O3 Sc1 -3.80(15) 3_666 .
O6 Sc2 O3 Sc1 66.43(14) 3_666 .
O10 Sc2 O3 Sc1 131.36(16) 4_646 .
V2 Sc2 O3 Sc1 28.89(14) 3_666 .
Sc2 Sc2 O3 Sc1 81.8(2) 2_755 .
Sc3 Sc2 O3 Sc1 -84.6(2) 8_645 .
Sc2 Sc2 O3 Sc1 -42.66(13) 8_645 .
Sc2 Sc2 O3 Sc1 -133.5(2) 7_565 .
O7 Sc2 O3 Sc3 41.6(6) . .
O8 Sc2 O3 Sc3 91.7(2) 6_654 .
O3 Sc2 O3 Sc3 165.50(16) 8_645 .
O8 Sc2 O3 Sc3 -122.03(18) 3_666 .
O6 Sc2 O3 Sc3 -51.80(17) 3_666 .
O10 Sc2 O3 Sc3 13.13(16) 4_646 .
V2 Sc2 O3 Sc3 -89.35(15) 3_666 .
Sc2 Sc2 O3 Sc3 -36.4(3) 2_755 .
Sc3 Sc2 O3 Sc3 157.21(8) 8_645 .
Sc2 Sc2 O3 Sc3 -160.89(15) 8_645 .
Sc2 Sc2 O3 Sc3 108.3(2) 7_565 .
O7 Sc2 O3 Sc2 -66.7(6) . 7_565
O8 Sc2 O3 Sc2 -16.57(15) 6_654 7_565
O3 Sc2 O3 Sc2 57.23(12) 8_645 7_565
O8 Sc2 O3 Sc2 129.70(14) 3_666 7_565
O6 Sc2 O3 Sc2 -160.08(10) 3_666 7_565
O10 Sc2 O3 Sc2 -95.15(14) 4_646 7_565
V2 Sc2 O3 Sc2 162.38(11) 3_666 7_565
Sc2 Sc2 O3 Sc2 -144.69(10) 2_755 7_565
Sc3 Sc2 O3 Sc2 48.9(2) 8_645 7_565
Sc2 Sc2 O3 Sc2 90.84(11) 8_645 7_565
O2 Sc3 O3 Sc1 58.49(15) . .
O5 Sc3 O3 Sc1 -149.3(3) 3_566 .
O5 Sc3 O3 Sc1 -4.35(12) . .
O7 Sc3 O3 Sc1 120.58(15) 7_565 .
O1 Sc3 O3 Sc1 -73.16(15) 4_646 .
O10 Sc3 O3 Sc1 -139.15(14) 4_646 .
V2 Sc3 O3 Sc1 -38.64(11) . .
Sc2 Sc3 O3 Sc1 124.21(18) 7_565 .
Sc3 Sc3 O3 Sc1 29.92(12) 4_656 .
Sc3 Sc3 O3 Sc1 52.5(3) 3_566 .
O2 Sc3 O3 Sc2 -176.06(10) . .
O5 Sc3 O3 Sc2 -23.8(5) 3_566 .
O5 Sc3 O3 Sc2 121.10(17) . .
O7 Sc3 O3 Sc2 -113.97(16) 7_565 .
O1 Sc3 O3 Sc2 52.29(18) 4_646 .
O10 Sc3 O3 Sc2 -13.69(16) 4_646 .
Sc1 Sc3 O3 Sc2 125.5(2) . .
V2 Sc3 O3 Sc2 86.81(15) . .
Sc2 Sc3 O3 Sc2 -110.3(2) 7_565 .
Sc3 Sc3 O3 Sc2 155.37(14) 4_656 .
Sc3 Sc3 O3 Sc2 177.91(13) 3_566 .
O2 Sc3 O3 Sc2 -65.72(13) . 7_565
O5 Sc3 O3 Sc2 86.5(4) 3_566 7_565
O5 Sc3 O3 Sc2 -128.56(14) . 7_565
O7 Sc3 O3 Sc2 -3.63(11) 7_565 7_565
O1 Sc3 O3 Sc2 162.63(13) 4_646 7_565
O10 Sc3 O3 Sc2 96.65(14) 4_646 7_565
Sc1 Sc3 O3 Sc2 -124.21(18) . 7_565
V2 Sc3 O3 Sc2 -162.85(10) . 7_565
Sc3 Sc3 O3 Sc2 -94.29(10) 4_656 7_565
Sc3 Sc3 O3 Sc2 -71.8(3) 3_566 7_565
O8 V2 O5 Sc1 169.56(18) . .
O1 V2 O5 Sc1 -99.67(17) 4_646 .
O1 V2 O5 Sc1 -0.56(17) . .
O10 V2 O5 Sc1 77.92(17) . .
Sc2 V2 O5 Sc1 173.54(6) 4_646 .
Sc3 V2 O5 Sc1 -101.65(19) . .
O8 V2 O5 Sc3 29.7(3) . 4_656
O1 V2 O5 Sc3 120.4(3) 4_646 4_656
O1 V2 O5 Sc3 -140.4(2) . 4_656
O10 V2 O5 Sc3 -62.0(2) . 4_656
Sc2 V2 O5 Sc3 33.7(3) 4_646 4_656
Sc1 V2 O5 Sc3 -139.9(3) . 4_656
Sc3 V2 O5 Sc3 118.5(3) . 4_656
O8 V2 O5 Sc3 -88.79(18) . .
O1 V2 O5 Sc3 1.98(17) 4_646 .
O1 V2 O5 Sc3 101.09(15) . .
O10 V2 O5 Sc3 179.56(12) . .
Sc2 V2 O5 Sc3 -84.81(18) 4_646 .
Sc1 V2 O5 Sc3 101.65(19) . .
O3 Sc1 O5 V2 101.62(15) . .
O5 Sc1 O5 V2 -70.87(13) 2_765 .
O1 Sc1 O5 V2 -139.21(18) 2_765 .
O1 Sc1 O5 V2 0.49(15) . .
Sc3 Sc1 O5 V2 105.95(19) . .
Sc3 Sc1 O5 V2 -74.5(2) 2_765 .
V2 Sc1 O5 V2 -103.95(14) 2_765 .
Sc3 Sc1 O5 V2 -36.09(14) 3_666 .
Sc3 Sc1 O5 V2 -150.2(3) 4_656 .
O3 Sc1 O5 Sc3 -108.21(18) . 4_656
O5 Sc1 O5 Sc3 79.30(14) 2_765 4_656
O1 Sc1 O5 Sc3 10.95(15) 2_765 4_656
O1 Sc1 O5 Sc3 150.65(17) . 4_656
Sc3 Sc1 O5 Sc3 -103.89(18) . 4_656
Sc3 Sc1 O5 Sc3 75.65(19) 2_765 4_656
V2 Sc1 O5 Sc3 46.21(13) 2_765 4_656
V2 Sc1 O5 Sc3 150.2(3) . 4_656
Sc3 Sc1 O5 Sc3 114.07(13) 3_666 4_656
O3 Sc1 O5 Sc3 -4.32(12) . .
O5 Sc1 O5 Sc3 -176.81(17) 2_765 .
O1 Sc1 O5 Sc3 114.84(14) 2_765 .
O1 Sc1 O5 Sc3 -105.46(13) . .
Sc3 Sc1 O5 Sc3 179.54(2) 2_765 .
V2 Sc1 O5 Sc3 150.10(10) 2_765 .
V2 Sc1 O5 Sc3 -105.95(19) . .
Sc3 Sc1 O5 Sc3 -142.03(9) 3_666 .
Sc3 Sc1 O5 Sc3 103.89(18) 4_656 .
O2 Sc3 O5 V2 127.45(13) . .
O5 Sc3 O5 V2 62.7(2) 3_566 .
O3 Sc3 O5 V2 -104.98(15) . .
O7 Sc3 O5 V2 -175.17(12) 7_565 .
O1 Sc3 O5 V2 -1.79(16) 4_646 .
O10 Sc3 O5 V2 -42.9(2) 4_646 .
Sc1 Sc3 O5 V2 -109.28(18) . .
Sc2 Sc3 O5 V2 -137.24(11) 7_565 .
Sc3 Sc3 O5 V2 139.4(2) 4_656 .
Sc3 Sc3 O5 V2 93.65(12) 3_566 .
O2 Sc3 O5 Sc1 -123.27(11) . .
O5 Sc3 O5 Sc1 171.99(13) 3_566 .
O3 Sc3 O5 Sc1 4.30(12) . .
O7 Sc3 O5 Sc1 -65.88(16) 7_565 .
O1 Sc3 O5 Sc1 107.50(16) 4_646 .
O10 Sc3 O5 Sc1 66.41(17) 4_646 .
V2 Sc3 O5 Sc1 109.28(18) . .
Sc2 Sc3 O5 Sc1 -27.95(12) 7_565 .
Sc3 Sc3 O5 Sc1 -111.35(16) 4_656 .
Sc3 Sc3 O5 Sc1 -157.07(10) 3_566 .
O2 Sc3 O5 Sc3 -11.91(8) . 4_656
O5 Sc3 O5 Sc3 -76.65(11) 3_566 4_656
O3 Sc3 O5 Sc3 115.66(15) . 4_656
O7 Sc3 O5 Sc3 45.47(17) 7_565 4_656
O1 Sc3 O5 Sc3 -141.15(17) 4_646 4_656
O10 Sc3 O5 Sc3 177.77(12) 4_646 4_656
Sc1 Sc3 O5 Sc3 111.35(16) . 4_656
V2 Sc3 O5 Sc3 -139.4(2) . 4_656
Sc2 Sc3 O5 Sc3 83.40(11) 7_565 4_656
Sc3 Sc3 O5 Sc3 -45.71(11) 3_566 4_656
O8 V2 O6 V2 138.49(14) . 2_755
O1 V2 O6 V2 47.46(14) 4_646 2_755
O1 V2 O6 V2 -51.31(10) . 2_755
O10 V2 O6 V2 -130.12(9) . 2_755
Sc2 V2 O6 V2 133.30(9) 4_646 2_755
Sc1 V2 O6 V2 -52.82(12) . 2_755
Sc3 V2 O6 V2 45.90(11) . 2_755
O8 V2 O6 Sc2 -93.9(2) . 3_666
O1 V2 O6 Sc2 175.11(17) 4_646 3_666
O1 V2 O6 Sc2 76.34(17) . 3_666
O10 V2 O6 Sc2 -2.47(16) . 3_666
Sc2 V2 O6 Sc2 -99.0(2) 4_646 3_666
Sc1 V2 O6 Sc2 74.8(2) . 3_666
Sc3 V2 O6 Sc2 173.55(6) . 3_666
O8 V2 O6 Sc2 5.19(16) . 4_646
O1 V2 O6 Sc2 -85.84(18) 4_646 4_646
O1 V2 O6 Sc2 175.38(13) . 4_646
O10 V2 O6 Sc2 96.58(13) . 4_646
Sc1 V2 O6 Sc2 173.88(6) . 4_646
Sc3 V2 O6 Sc2 -87.4(2) . 4_646
O3 Sc2 O7 Sc2 -96.0(6) . 2_755
O8 Sc2 O7 Sc2 -144.63(12) 6_654 2_755
O3 Sc2 O7 Sc2 137.66(9) 8_645 2_755
O8 Sc2 O7 Sc2 66.92(10) 3_666 2_755
O6 Sc2 O7 Sc2 0.0 3_666 2_755
O10 Sc2 O7 Sc2 -68.76(8) 4_646 2_755
V2 Sc2 O7 Sc2 34.43(2) 3_666 2_755
Sc3 Sc2 O7 Sc2 133.96(8) 8_645 2_755
Sc2 Sc2 O7 Sc2 107.15(5) 8_645 2_755
Sc2 Sc2 O7 Sc2 -149.83(8) 7_565 2_755
O3 Sc2 O7 Sc3 19.3(7) . 7
O8 Sc2 O7 Sc3 -29.3(2) 6_654 7
O3 Sc2 O7 Sc3 -107.1(2) 8_645 7
O8 Sc2 O7 Sc3 -177.79(18) 3_666 7
O6 Sc2 O7 Sc3 115.29(18) 3_666 7
O10 Sc2 O7 Sc3 46.5(2) 4_646 7
V2 Sc2 O7 Sc3 149.73(17) 3_666 7
Sc2 Sc2 O7 Sc3 115.29(18) 2_755 7
Sc3 Sc2 O7 Sc3 -110.7(3) 8_645 7
Sc2 Sc2 O7 Sc3 -137.56(16) 8_645 7
Sc2 Sc2 O7 Sc3 -34.5(2) 7_565 7
O3 Sc2 O7 Sc3 130.0(5) . 8_645
O8 Sc2 O7 Sc3 81.40(14) 6_654 8_645
O3 Sc2 O7 Sc3 3.69(11) 8_645 8_645
O8 Sc2 O7 Sc3 -67.04(15) 3_666 8_645
O6 Sc2 O7 Sc3 -133.96(8) 3_666 8_645
O10 Sc2 O7 Sc3 157.27(11) 4_646 8_645
V2 Sc2 O7 Sc3 -99.53(9) 3_666 8_645
Sc2 Sc2 O7 Sc3 -133.96(8) 2_755 8_645
Sc2 Sc2 O7 Sc3 -26.81(11) 8_645 8_645
Sc2 Sc2 O7 Sc3 76.21(7) 7_565 8_645
O5 Sc3 O2 Sc3 136.00(10) 3_566 4_656
O3 Sc3 O2 Sc3 -53.16(10) . 4_656
O5 Sc3 O2 Sc3 12.46(9) . 4_656
O7 Sc3 O2 Sc3 -118.515(15) 7_565 4_656
O1 Sc3 O2 Sc3 69.33(14) 4_646 4_656
O10 Sc3 O2 Sc3 173.5(2) 4_646 4_656
Sc1 Sc3 O2 Sc3 -20.19(3) . 4_656
V2 Sc3 O2 Sc3 40.23(3) . 4_656
Sc2 Sc3 O2 Sc3 -90.644(16) 7_565 4_656
Sc3 Sc3 O2 Sc3 122.97(3) 3_566 4_656
O5 Sc3 O2 Sc3 -105.48(9) 3_566 2_665
O3 Sc3 O2 Sc3 65.36(11) . 2_665
O5 Sc3 O2 Sc3 130.98(9) . 2_665
O7 Sc3 O2 Sc3 0.0 7_565 2_665
O1 Sc3 O2 Sc3 -172.16(13) 4_646 2_665
O10 Sc3 O2 Sc3 -67.9(2) 4_646 2_665
Sc1 Sc3 O2 Sc3 98.33(4) . 2_665
V2 Sc3 O2 Sc3 158.74(3) . 2_665
Sc2 Sc3 O2 Sc3 27.871(16) 7_565 2_665
Sc3 Sc3 O2 Sc3 118.515(15) 4_656 2_665
Sc3 Sc3 O2 Sc3 -118.515(15) 3_566 2_665
O5 Sc3 O2 Sc3 13.03(9) 3_566 3_566
O3 Sc3 O2 Sc3 -176.13(11) . 3_566
O5 Sc3 O2 Sc3 -110.51(9) . 3_566
O7 Sc3 O2 Sc3 118.515(15) 7_565 3_566
O1 Sc3 O2 Sc3 -53.64(13) 4_646 3_566
O10 Sc3 O2 Sc3 50.6(2) 4_646 3_566
Sc1 Sc3 O2 Sc3 -143.16(5) . 3_566
V2 Sc3 O2 Sc3 -82.74(4) . 3_566
Sc2 Sc3 O2 Sc3 146.39(3) 7_565 3_566
Sc3 Sc3 O2 Sc3 -122.97(3) 4_656 3_566
O1 V2 O8 Sc2 -108.6(5) 4_646 6_655
O5 V2 O8 Sc2 -24.6(5) . 6_655
O6 V2 O8 Sc2 153.9(5) . 6_655
O10 V2 O8 Sc2 71.8(5) . 6_655
Sc2 V2 O8 Sc2 159.2(6) 4_646 6_655
Sc1 V2 O8 Sc2 -15.6(6) . 6_655
Sc3 V2 O8 Sc2 -66.1(5) . 6_655
O1 V2 O8 Sc2 92.20(17) 4_646 4_646
O5 V2 O8 Sc2 176.15(16) . 4_646
O6 V2 O8 Sc2 -5.37(16) . 4_646
O10 V2 O8 Sc2 -87.46(18) . 4_646
Sc1 V2 O8 Sc2 -174.88(5) . 4_646
Sc3 V2 O8 Sc2 134.65(14) . 4_646
O10 V5 O10 V2 179.8(2) 8_646 .
O10 V5 O10 V2 -59.94(14) 2_765 .
O10 V5 O10 V2 60.30(8) 7_566 .
O10 V5 O10 Sc3 -56.50(9) 8_646 3_666
O10 V5 O10 Sc3 63.73(16) 2_765 3_666
O10 V5 O10 Sc3 -176.0(2) 7_566 3_666
O10 V5 O10 Sc2 61.9(3) 8_646 3_666
O10 V5 O10 Sc2 -177.9(2) 2_765 3_666
O10 V5 O10 Sc2 -57.7(3) 7_566 3_666
O8 V2 O10 V5 -45.9(2) . .
O5 V2 O10 V5 51.8(2) . .
O1 V2 O10 V5 133.8(2) . .
O6 V2 O10 V5 -131.5(2) . .
Sc2 V2 O10 V5 -87.96(18) 4_646 .
Sc1 V2 O10 V5 88.68(18) . .
Sc3 V2 O10 V5 52.3(2) . .
O8 V2 O10 Sc3 178.13(15) . 3_666
O5 V2 O10 Sc3 -84.10(15) . 3_666
O1 V2 O10 Sc3 -2.14(16) . 3_666
O6 V2 O10 Sc3 92.55(13) . 3_666
Sc2 V2 O10 Sc3 136.10(10) 4_646 3_666
Sc1 V2 O10 Sc3 -47.26(10) . 3_666
Sc3 V2 O10 Sc3 -83.67(16) . 3_666
O8 V2 O10 Sc2 87.50(14) . 3_666
O5 V2 O10 Sc2 -174.73(11) . 3_666
O1 V2 O10 Sc2 -92.78(15) . 3_666
O6 V2 O10 Sc2 1.92(12) . 3_666
Sc2 V2 O10 Sc2 45.46(8) 4_646 3_666
Sc1 V2 O10 Sc2 -137.90(8) . 3_666
Sc3 V2 O10 Sc2 -174.30(5) . 3_666
